data_7006567
loop_
_publ_author_name
'McConnell, Ann C.'
'Pogorzelec, Peter J.'
'Slawin, Alexandra M. Z.'
'Williams, Gary L.'
'Elliott, Paul I. P.'
'Haynes, Anthony'
'Marr, Andrew C.'
'Cole-Hamilton, David J'

_publ_section_title
;
 The synthesis, characterisation and reactivity of
 2-phosphanylethylcyclopentadienyl complexes of cobalt, rhodium and
 iridium.
;
_journal_issue 1
_journal_name_full 'Dalton transactions (Cambridge, England : 2003)'
_journal_page_first 91
_journal_page_last 107
_journal_paper_doi 10.1039/b512054c
_journal_year 2006
_chemical_formula_sum 'C16 H26 Ir O P'
_chemical_formula_weight 457.54
_chemical_name_systematic
;
?
;
_space_group_IT_number 14
_symmetry_cell_setting monoclinic
_symmetry_space_group_name_Hall '-P 2ybc'
_symmetry_space_group_name_H-M 'P 1 21/c 1'
_atom_sites_solution_hydrogens geom
_atom_sites_solution_primary direct
_atom_sites_solution_secondary difmap
_audit_creation_method SHELXL-97
_cell_angle_alpha 90.00
_cell_angle_beta 102.5260(10)
_cell_angle_gamma 90.00
_cell_formula_units_Z 4
_cell_length_a 7.1629(4)
_cell_length_b 16.6122(9)
_cell_length_c 14.3026(8)
_cell_measurement_reflns_used 105
_cell_measurement_temperature 293(2)
_cell_measurement_theta_max 28
_cell_measurement_theta_min 12
_cell_volume 1661.38(16)
_computing_cell_refinement 'Bruker SMART'
_computing_data_collection 'Bruker SMART'
_computing_data_reduction 'Bruker SHELXTL'
_computing_molecular_graphics 'Bruker SHELXTL'
_computing_publication_material 'Bruker SHELXTL'
_computing_structure_refinement 'SHELXL-97 (Sheldrick, 1997)'
_computing_structure_solution 'SHELXS-97 (Sheldrick, 1990)'
_diffrn_ambient_temperature 293(2)
_diffrn_detector_area_resol_mean 0.9
_diffrn_measured_fraction_theta_full 0.998
_diffrn_measured_fraction_theta_max 0.998
_diffrn_measurement_device_type 'CCD area detector'
_diffrn_measurement_method 'phi and omega scans'
_diffrn_radiation_monochromator graphite
_diffrn_radiation_source 'fine-focus sealed tube'
_diffrn_radiation_type MoK\a
_diffrn_radiation_wavelength 0.71073
_diffrn_reflns_av_R_equivalents 0.0252
_diffrn_reflns_av_sigmaI/netI 0.0216
_diffrn_reflns_limit_h_max 7
_diffrn_reflns_limit_h_min -7
_diffrn_reflns_limit_k_max 18
_diffrn_reflns_limit_k_min -18
_diffrn_reflns_limit_l_max 15
_diffrn_reflns_limit_l_min -15
_diffrn_reflns_number 8179
_diffrn_reflns_theta_full 23.25
_diffrn_reflns_theta_max 23.25
_diffrn_reflns_theta_min 1.91
_exptl_absorpt_coefficient_mu 8.124
_exptl_absorpt_correction_T_max 1.00000
_exptl_absorpt_correction_T_min 0.559729
_exptl_absorpt_correction_type multi-scan
_exptl_crystal_colour yellow
_exptl_crystal_density_diffrn 1.829
_exptl_crystal_density_method 'not measured'
_exptl_crystal_description plate
_exptl_crystal_F_000 888
_exptl_crystal_size_max .15
_exptl_crystal_size_mid .1
_exptl_crystal_size_min .03
_refine_diff_density_max 0.724
_refine_diff_density_min -0.705
_refine_diff_density_rms 0.100
_refine_ls_extinction_coef 0.0039(3)
_refine_ls_extinction_expression Fc^*^=kFc[1+0.001xFc^2^\l^3^/sin(2\q)]^-1/4^
_refine_ls_extinction_method SHELXL
_refine_ls_goodness_of_fit_ref 0.806
_refine_ls_hydrogen_treatment mixed
_refine_ls_matrix_type full
_refine_ls_number_parameters 173
_refine_ls_number_reflns 2373
_refine_ls_number_restraints 0
_refine_ls_restrained_S_all 0.806
_refine_ls_R_factor_all 0.0243
_refine_ls_R_factor_gt 0.0212
_refine_ls_shift/su_max 0.046
_refine_ls_shift/su_mean 0.005
_refine_ls_structure_factor_coef Fsqd
_refine_ls_weighting_details 'calc w=1/[\s^2^(Fo^2^)+(0.0570P)^2^+1.3877P] where P=(Fo^2^+2Fc^2^)/3'
_refine_ls_weighting_scheme calc
_refine_ls_wR_factor_gt 0.0585
_refine_ls_wR_factor_ref 0.0605
_reflns_number_gt 2134
_reflns_number_total 2373
_reflns_threshold_expression >2\s(I)
_cod_data_source_file b512054c.txt
_cod_data_source_block amdch13
_cod_depositor_comments
;
The following automatic conversions were performed:
'_symmetry_cell_setting' value 'Monoclinic' changed to 'monoclinic'
according to '/home/saulius/struct/CIF-dictionaries/cif_core.dic'
dictionary named 'cif_core.dic' version 2.4.1 from 2010-06-29.

Automatic conversion script
Id: cif_fix_enum 1527 2010-12-29 10:47:43Z saulius 
;
_cod_original_sg_symbol_H-M P2(1)/c
_cod_database_code 7006567

loop_
_symmetry_equiv_pos_as_xyz
'x, y, z'
'-x, y+1/2, -z+1/2'
'-x, -y, -z'
'x, -y-1/2, z-1/2'

loop_
_atom_site_label
_atom_site_type_symbol
_atom_site_fract_x
_atom_site_fract_y
_atom_site_fract_z
_atom_site_U_iso_or_equiv
_atom_site_adp_type
_atom_site_occupancy
_atom_site_symmetry_multiplicity
_atom_site_calc_flag
_atom_site_refinement_flags
_atom_site_disorder_assembly
_atom_site_disorder_group
Ir1 Ir 0.20940(2) 0.552073(9) 0.711996(12) 0.03283(12) Uani 1 1 d . . .
P1 P 0.08565(18) 0.66199(7) 0.76191(9) 0.0409(3) Uani 1 1 d . . .
C1 C -0.0763(8) 0.6229(3) 0.8355(4) 0.0572(14) Uani 1 1 d . . .
H1A H -0.0079 0.6200 0.9019 0.069 Uiso 1 1 calc R . .
H1B H -0.1825 0.6598 0.8319 0.069 Uiso 1 1 calc R . .
C2 C -0.1536(8) 0.5394(3) 0.8024(4) 0.0478(12) Uani 1 1 d . . .
H2A H -0.1944 0.5128 0.8549 0.057 Uiso 1 1 calc R . .
H2B H -0.2650 0.5457 0.7506 0.057 Uiso 1 1 calc R . .
C3 C -0.0102(6) 0.4864(3) 0.7687(3) 0.0351(10) Uani 1 1 d . . .
C4 C 0.1699(7) 0.4611(3) 0.8271(4) 0.0392(11) Uani 1 1 d . . .
C5 C 0.2711(7) 0.4221(3) 0.7647(4) 0.0447(12) Uani 1 1 d . . .
C6 C 0.1520(7) 0.4200(3) 0.6707(4) 0.0424(11) Uani 1 1 d . . .
C7 C -0.0269(7) 0.4573(2) 0.6736(4) 0.0390(11) Uani 1 1 d . . .
C8 C 0.2315(9) 0.4680(3) 0.9336(4) 0.0571(14) Uani 1 1 d . . .
H8A H 0.3575 0.4458 0.9542 0.086 Uiso 1 1 calc R . .
H8B H 0.1438 0.4389 0.9631 0.086 Uiso 1 1 calc R . .
H8C H 0.2328 0.5236 0.9518 0.086 Uiso 1 1 calc R . .
C9 C 0.4622(8) 0.3812(3) 0.7950(5) 0.0661(16) Uani 1 1 d . . .
H9A H 0.4996 0.3592 0.7398 0.099 Uiso 1 1 calc R . .
H9B H 0.4529 0.3387 0.8392 0.099 Uiso 1 1 calc R . .
H9C H 0.5559 0.4197 0.8254 0.099 Uiso 1 1 calc R . .
C10 C 0.1969(9) 0.3769(3) 0.5857(4) 0.0643(16) Uani 1 1 d . . .
H10A H 0.3253 0.3565 0.6019 0.096 Uiso 1 1 calc R . .
H10B H 0.1847 0.4137 0.5329 0.096 Uiso 1 1 calc R . .
H10C H 0.1093 0.3329 0.5679 0.096 Uiso 1 1 calc R . .
C11 C -0.2006(8) 0.4607(3) 0.5934(4) 0.0527(14) Uani 1 1 d . . .
H11A H -0.1719 0.4369 0.5370 0.079 Uiso 1 1 calc R . .
H11B H -0.2380 0.5158 0.5805 0.079 Uiso 1 1 calc R . .
H11C H -0.3033 0.4316 0.6113 0.079 Uiso 1 1 calc R . .
C12 C 0.3731(7) 0.6084(3) 0.6556(4) 0.0456(12) Uani 1 1 d . . .
O12 O 0.4733(6) 0.6462(3) 0.6192(3) 0.0743(12) Uani 1 1 d . . .
C13 C -0.0642(8) 0.7271(3) 0.6746(4) 0.0606(14) Uani 1 1 d . . .
H13A H -0.1695 0.6956 0.6385 0.073 Uiso 1 1 calc R . .
H13B H -0.1182 0.7686 0.7086 0.073 Uiso 1 1 calc R . .
C14 C 0.0375(9) 0.7673(4) 0.6049(4) 0.0718(17) Uani 1 1 d . . .
H14A H -0.0514 0.8003 0.5613 0.108 Uiso 1 1 calc R . .
H14B H 0.0891 0.7270 0.5696 0.108 Uiso 1 1 calc R . .
H14C H 0.1395 0.8003 0.6395 0.108 Uiso 1 1 calc R . .
C15 C 0.2352(8) 0.7343(3) 0.8400(4) 0.0622(15) Uani 1 1 d . . .
H15A H 0.2983 0.7682 0.8010 0.075 Uiso 1 1 calc R . .
H15B H 0.1531 0.7687 0.8684 0.075 Uiso 1 1 calc R . .
C16 C 0.3855(10) 0.6985(4) 0.9193(4) 0.0785(19) Uani 1 1 d . . .
H16A H 0.4571 0.7409 0.9562 0.118 Uiso 1 1 calc R . .
H16B H 0.4702 0.6654 0.8922 0.118 Uiso 1 1 calc R . .
H16C H 0.3250 0.6663 0.9599 0.118 Uiso 1 1 calc R . .

loop_
_atom_site_aniso_label
_atom_site_aniso_U_11
_atom_site_aniso_U_22
_atom_site_aniso_U_33
_atom_site_aniso_U_23
_atom_site_aniso_U_13
_atom_site_aniso_U_12
Ir1 0.03532(16) 0.02541(16) 0.03925(16) 0.00088(7) 0.01138(9) -0.00110(6)
P1 0.0442(7) 0.0299(6) 0.0518(7) -0.0044(6) 0.0173(6) -0.0025(5)
C1 0.058(3) 0.050(3) 0.074(4) -0.010(3) 0.036(3) -0.007(3)
C2 0.043(3) 0.052(3) 0.051(3) -0.001(2) 0.016(2) -0.006(2)
C3 0.037(2) 0.030(2) 0.039(3) 0.004(2) 0.011(2) -0.0080(19)
C4 0.042(3) 0.035(3) 0.041(3) 0.005(2) 0.010(2) -0.005(2)
C5 0.046(3) 0.024(2) 0.065(3) 0.008(2) 0.013(2) -0.001(2)
C6 0.058(3) 0.020(2) 0.053(3) 0.000(2) 0.022(3) -0.003(2)
C7 0.044(3) 0.024(2) 0.047(3) 0.003(2) 0.006(2) -0.0086(19)
C8 0.063(4) 0.053(3) 0.049(3) 0.010(3) 0.000(3) -0.014(3)
C9 0.055(3) 0.044(3) 0.100(5) 0.017(3) 0.019(3) 0.005(3)
C10 0.095(5) 0.036(3) 0.070(4) -0.006(3) 0.035(3) -0.007(3)
C11 0.055(3) 0.045(3) 0.053(3) 0.008(2) -0.001(3) -0.005(2)
C12 0.039(3) 0.033(3) 0.067(3) 0.001(2) 0.018(2) -0.004(2)
O12 0.061(2) 0.070(3) 0.101(3) 0.024(2) 0.037(2) -0.011(2)
C13 0.057(3) 0.041(3) 0.084(4) 0.001(3) 0.016(3) 0.010(3)
C14 0.086(4) 0.049(3) 0.075(4) 0.017(3) 0.006(3) 0.005(3)
C15 0.070(4) 0.047(3) 0.074(4) -0.026(3) 0.025(3) -0.012(3)
C16 0.087(5) 0.079(4) 0.065(4) -0.014(3) 0.005(4) -0.015(4)

loop_
_atom_type_symbol
_atom_type_description
_atom_type_scat_dispersion_real
_atom_type_scat_dispersion_imag
_atom_type_scat_source
C C 0.0033 0.0016 'International Tables Vol C Tables 4.2.6.8 and 6.1.1.4'
H H 0.0000 0.0000 'International Tables Vol C Tables 4.2.6.8 and 6.1.1.4'
O O 0.0106 0.0060 'International Tables Vol C Tables 4.2.6.8 and 6.1.1.4'
P P 0.1023 0.0942 'International Tables Vol C Tables 4.2.6.8 and 6.1.1.4'
Ir Ir -1.4442 7.9887 'International Tables Vol C Tables 4.2.6.8 and 6.1.1.4'

loop_
_geom_angle_atom_site_label_1
_geom_angle_atom_site_label_2
_geom_angle_atom_site_label_3
_geom_angle
_geom_angle_site_symmetry_1
_geom_angle_site_symmetry_3
_geom_angle_publ_flag
C12 Ir1 C3 174.68(19) . . ?
C12 Ir1 P1 93.46(15) . . ?
C3 Ir1 P1 85.55(12) . . ?
C12 Ir1 C7 139.6(2) . . ?
C3 Ir1 C7 36.85(17) . . ?
P1 Ir1 C7 108.52(13) . . ?
C12 Ir1 C6 118.43(19) . . ?
C3 Ir1 C6 61.17(17) . . ?
P1 Ir1 C6 144.34(13) . . ?
C7 Ir1 C6 36.47(18) . . ?
C12 Ir1 C4 147.9(2) . . ?
C3 Ir1 C4 37.20(17) . . ?
P1 Ir1 C4 101.03(13) . . ?
C7 Ir1 C4 61.33(18) . . ?
C6 Ir1 C4 60.69(17) . . ?
C12 Ir1 C5 122.14(19) . . ?
C3 Ir1 C5 61.11(17) . . ?
P1 Ir1 C5 136.98(14) . . ?
C7 Ir1 C5 60.80(17) . . ?
C6 Ir1 C5 36.3(2) . . ?
C4 Ir1 C5 36.07(18) . . ?
C13 P1 C15 102.1(3) . . ?
C13 P1 C1 104.5(3) . . ?
C15 P1 C1 104.0(3) . . ?
C13 P1 Ir1 119.19(19) . . ?
C15 P1 Ir1 121.20(19) . . ?
C1 P1 Ir1 103.81(18) . . ?
C2 C1 P1 111.9(4) . . ?
C3 C2 C1 113.7(4) . . ?
C7 C3 C4 109.6(4) . . ?
C7 C3 C2 125.5(4) . . ?
C4 C3 C2 124.8(4) . . ?
C7 C3 Ir1 74.7(3) . . ?
C4 C3 Ir1 74.8(3) . . ?
C2 C3 Ir1 114.6(3) . . ?
C5 C4 C3 106.4(4) . . ?
C5 C4 C8 126.6(5) . . ?
C3 C4 C8 126.8(5) . . ?
C5 C4 Ir1 72.0(3) . . ?
C3 C4 Ir1 68.0(2) . . ?
C8 C4 Ir1 128.7(3) . . ?
C6 C5 C4 108.7(4) . . ?
C6 C5 C9 125.6(5) . . ?
C4 C5 C9 125.4(5) . . ?
C6 C5 Ir1 71.4(3) . . ?
C4 C5 Ir1 71.9(3) . . ?
C9 C5 Ir1 128.1(4) . . ?
C5 C6 C7 108.6(4) . . ?
C5 C6 C10 125.7(5) . . ?
C7 C6 C10 125.3(5) . . ?
C5 C6 Ir1 72.3(3) . . ?
C7 C6 Ir1 71.9(3) . . ?
C10 C6 Ir1 127.4(3) . . ?
C3 C7 C6 106.5(4) . . ?
C3 C7 C11 127.0(5) . . ?
C6 C7 C11 126.4(5) . . ?
C3 C7 Ir1 68.5(2) . . ?
C6 C7 Ir1 71.6(3) . . ?
C11 C7 Ir1 127.3(3) . . ?
O12 C12 Ir1 177.9(4) . . ?
C14 C13 P1 114.8(4) . . ?
C16 C15 P1 115.5(4) . . ?

loop_
_geom_bond_atom_site_label_1
_geom_bond_atom_site_label_2
_geom_bond_distance
_geom_bond_site_symmetry_2
_geom_bond_publ_flag
Ir1 C12 1.820(5) . ?
Ir1 C3 2.208(4) . ?
Ir1 P1 2.2145(12) . ?
Ir1 C7 2.289(4) . ?
Ir1 C6 2.286(5) . ?
Ir1 C4 2.297(5) . ?
Ir1 C5 2.299(5) . ?
P1 C13 1.817(6) . ?
P1 C15 1.822(5) . ?
P1 C1 1.845(5) . ?
C1 C2 1.530(7) . ?
C2 C3 1.510(7) . ?
C3 C7 1.424(7) . ?
C3 C4 1.439(7) . ?
C4 C5 1.423(7) . ?
C4 C8 1.495(7) . ?
C5 C6 1.427(8) . ?
C5 C9 1.505(7) . ?
C6 C7 1.432(7) . ?
C6 C10 1.505(7) . ?
C7 C11 1.500(7) . ?
C12 O12 1.158(6) . ?
C13 C14 1.512(8) . ?
C15 C16 1.507(8) . ?

loop_
_geom_torsion_atom_site_label_1
_geom_torsion_atom_site_label_2
_geom_torsion_atom_site_label_3
_geom_torsion_atom_site_label_4
_geom_torsion
_geom_torsion_site_symmetry_1
_geom_torsion_site_symmetry_2
_geom_torsion_site_symmetry_3
_geom_torsion_site_symmetry_4
_geom_torsion_publ_flag
C12 Ir1 P1 C13 69.9(3) . . . . ?
C3 Ir1 P1 C13 -104.8(2) . . . . ?
C7 Ir1 P1 C13 -75.6(3) . . . . ?
C6 Ir1 P1 C13 -84.5(3) . . . . ?
C4 Ir1 P1 C13 -138.8(2) . . . . ?
C5 Ir1 P1 C13 -142.3(3) . . . . ?
C12 Ir1 P1 C15 -58.3(3) . . . . ?
C3 Ir1 P1 C15 126.9(3) . . . . ?
C7 Ir1 P1 C15 156.2(3) . . . . ?
C6 Ir1 P1 C15 147.2(3) . . . . ?
C4 Ir1 P1 C15 92.9(3) . . . . ?
C5 Ir1 P1 C15 89.5(3) . . . . ?
C12 Ir1 P1 C1 -174.4(3) . . . . ?
C3 Ir1 P1 C1 10.9(2) . . . . ?
C7 Ir1 P1 C1 40.1(3) . . . . ?
C6 Ir1 P1 C1 31.2(3) . . . . ?
C4 Ir1 P1 C1 -23.1(2) . . . . ?
C5 Ir1 P1 C1 -26.6(3) . . . . ?
C13 P1 C1 C2 97.2(5) . . . . ?
C15 P1 C1 C2 -156.0(4) . . . . ?
Ir1 P1 C1 C2 -28.4(5) . . . . ?
P1 C1 C2 C3 36.6(6) . . . . ?
C1 C2 C3 C7 -115.4(5) . . . . ?
C1 C2 C3 C4 61.0(6) . . . . ?
C1 C2 C3 Ir1 -27.1(6) . . . . ?
C12 Ir1 C3 C7 50(2) . . . . ?
P1 Ir1 C3 C7 129.4(3) . . . . ?
C6 Ir1 C3 C7 -37.2(3) . . . . ?
C4 Ir1 C3 C7 -115.8(4) . . . . ?
C5 Ir1 C3 C7 -78.9(3) . . . . ?
C12 Ir1 C3 C4 166(2) . . . . ?
P1 Ir1 C3 C4 -114.8(3) . . . . ?
C7 Ir1 C3 C4 115.8(4) . . . . ?
C6 Ir1 C3 C4 78.5(3) . . . . ?
C5 Ir1 C3 C4 36.9(3) . . . . ?
C12 Ir1 C3 C2 -73(2) . . . . ?
P1 Ir1 C3 C2 6.9(3) . . . . ?
C7 Ir1 C3 C2 -122.5(5) . . . . ?
C6 Ir1 C3 C2 -159.8(4) . . . . ?
C4 Ir1 C3 C2 121.7(5) . . . . ?
C5 Ir1 C3 C2 158.6(4) . . . . ?
C7 C3 C4 C5 5.0(5) . . . . ?
C2 C3 C4 C5 -171.9(4) . . . . ?
Ir1 C3 C4 C5 -62.2(3) . . . . ?
C7 C3 C4 C8 -170.1(5) . . . . ?
C2 C3 C4 C8 13.0(7) . . . . ?
Ir1 C3 C4 C8 122.7(5) . . . . ?
C7 C3 C4 Ir1 67.2(3) . . . . ?
C2 C3 C4 Ir1 -109.7(4) . . . . ?
C12 Ir1 C4 C5 -60.7(5) . . . . ?
C3 Ir1 C4 C5 116.8(4) . . . . ?
P1 Ir1 C4 C5 -176.0(3) . . . . ?
C7 Ir1 C4 C5 78.8(3) . . . . ?
C6 Ir1 C4 C5 36.9(3) . . . . ?
C12 Ir1 C4 C3 -177.5(3) . . . . ?
P1 Ir1 C4 C3 67.2(3) . . . . ?
C7 Ir1 C4 C3 -38.0(3) . . . . ?
C6 Ir1 C4 C3 -79.9(3) . . . . ?
C5 Ir1 C4 C3 -116.8(4) . . . . ?
C12 Ir1 C4 C8 62.2(6) . . . . ?
C3 Ir1 C4 C8 -120.3(6) . . . . ?
P1 Ir1 C4 C8 -53.1(5) . . . . ?
C7 Ir1 C4 C8 -158.3(5) . . . . ?
C6 Ir1 C4 C8 159.8(5) . . . . ?
C5 Ir1 C4 C8 122.9(6) . . . . ?
C3 C4 C5 C6 -2.7(5) . . . . ?
C8 C4 C5 C6 172.4(5) . . . . ?
Ir1 C4 C5 C6 -62.3(3) . . . . ?
C3 C4 C5 C9 -176.1(5) . . . . ?
C8 C4 C5 C9 -1.0(8) . . . . ?
Ir1 C4 C5 C9 124.3(5) . . . . ?
C3 C4 C5 Ir1 59.6(3) . . . . ?
C8 C4 C5 Ir1 -125.3(5) . . . . ?
C12 Ir1 C5 C6 -95.4(4) . . . . ?
C3 Ir1 C5 C6 79.7(3) . . . . ?
P1 Ir1 C5 C6 123.5(3) . . . . ?
C7 Ir1 C5 C6 37.3(3) . . . . ?
C4 Ir1 C5 C6 117.7(4) . . . . ?
C12 Ir1 C5 C4 146.8(3) . . . . ?
C3 Ir1 C5 C4 -38.0(3) . . . . ?
P1 Ir1 C5 C4 5.8(4) . . . . ?
C7 Ir1 C5 C4 -80.4(3) . . . . ?
C6 Ir1 C5 C4 -117.7(4) . . . . ?
C12 Ir1 C5 C9 25.6(6) . . . . ?
C3 Ir1 C5 C9 -159.3(6) . . . . ?
P1 Ir1 C5 C9 -115.4(5) . . . . ?
C7 Ir1 C5 C9 158.3(6) . . . . ?
C6 Ir1 C5 C9 121.0(7) . . . . ?
C4 Ir1 C5 C9 -121.2(7) . . . . ?
C4 C5 C6 C7 -0.6(5) . . . . ?
C9 C5 C6 C7 172.9(5) . . . . ?
Ir1 C5 C6 C7 -63.2(3) . . . . ?
C4 C5 C6 C10 -173.6(5) . . . . ?
C9 C5 C6 C10 -0.2(8) . . . . ?
Ir1 C5 C6 C10 123.8(5) . . . . ?
C4 C5 C6 Ir1 62.6(3) . . . . ?
C9 C5 C6 Ir1 -124.0(5) . . . . ?
C12 Ir1 C6 C5 106.5(3) . . . . ?
C3 Ir1 C6 C5 -79.5(3) . . . . ?
P1 Ir1 C6 C5 -102.8(3) . . . . ?
C7 Ir1 C6 C5 -117.1(4) . . . . ?
C4 Ir1 C6 C5 -36.7(3) . . . . ?
C12 Ir1 C6 C7 -136.3(3) . . . . ?
C3 Ir1 C6 C7 37.6(3) . . . . ?
P1 Ir1 C6 C7 14.4(4) . . . . ?
C4 Ir1 C6 C7 80.4(3) . . . . ?
C5 Ir1 C6 C7 117.1(4) . . . . ?
C12 Ir1 C6 C10 -15.3(6) . . . . ?
C3 Ir1 C6 C10 158.7(6) . . . . ?
P1 Ir1 C6 C10 135.4(4) . . . . ?
C7 Ir1 C6 C10 121.1(6) . . . . ?
C4 Ir1 C6 C10 -158.5(6) . . . . ?
C5 Ir1 C6 C10 -121.8(6) . . . . ?
C4 C3 C7 C6 -5.3(5) . . . . ?
C2 C3 C7 C6 171.6(4) . . . . ?
Ir1 C3 C7 C6 62.0(3) . . . . ?
C4 C3 C7 C11 171.6(4) . . . . ?
C2 C3 C7 C11 -11.6(7) . . . . ?
Ir1 C3 C7 C11 -121.2(4) . . . . ?
C4 C3 C7 Ir1 -67.3(3) . . . . ?
C2 C3 C7 Ir1 109.6(4) . . . . ?
C5 C6 C7 C3 3.6(5) . . . . ?
C10 C6 C7 C3 176.6(4) . . . . ?
Ir1 C6 C7 C3 -59.9(3) . . . . ?
C5 C6 C7 C11 -173.3(4) . . . . ?
C10 C6 C7 C11 -0.3(8) . . . . ?
Ir1 C6 C7 C11 123.2(5) . . . . ?
C5 C6 C7 Ir1 63.5(3) . . . . ?
C10 C6 C7 Ir1 -123.5(5) . . . . ?
C12 Ir1 C7 C3 -173.7(3) . . . . ?
P1 Ir1 C7 C3 -54.3(3) . . . . ?
C6 Ir1 C7 C3 116.9(4) . . . . ?
C4 Ir1 C7 C3 38.4(3) . . . . ?
C5 Ir1 C7 C3 79.8(3) . . . . ?
C12 Ir1 C7 C6 69.4(4) . . . . ?
C3 Ir1 C7 C6 -116.9(4) . . . . ?
P1 Ir1 C7 C6 -171.2(2) . . . . ?
C4 Ir1 C7 C6 -78.5(3) . . . . ?
C5 Ir1 C7 C6 -37.1(3) . . . . ?
C12 Ir1 C7 C11 -52.9(6) . . . . ?
C3 Ir1 C7 C11 120.8(6) . . . . ?
P1 Ir1 C7 C11 66.5(5) . . . . ?
C6 Ir1 C7 C11 -122.3(6) . . . . ?
C4 Ir1 C7 C11 159.2(5) . . . . ?
C5 Ir1 C7 C11 -159.4(5) . . . . ?
C3 Ir1 C12 O12 50(15) . . . . ?
P1 Ir1 C12 O12 -29(14) . . . . ?
C7 Ir1 C12 O12 95(14) . . . . ?
C6 Ir1 C12 O12 134(14) . . . . ?
C4 Ir1 C12 O12 -146(13) . . . . ?
C5 Ir1 C12 O12 176(100) . . . . ?
C15 P1 C13 C14 71.7(5) . . . . ?
C1 P1 C13 C14 179.8(4) . . . . ?
Ir1 P1 C13 C14 -64.9(5) . . . . ?
C13 P1 C15 C16 -177.2(5) . . . . ?
C1 P1 C15 C16 74.3(5) . . . . ?
Ir1 P1 C15 C16 -41.7(5) . . . . ?
